data_1546607
loop_
_publ_author_name
'Smith, David T.'
'Vitaku, Edon'
'Njardarson, Jon T.'

_publ_section_title
;
 Dearomatization Approach to 2-Trifluoromethylated Benzofuran and
 Dihydrobenzofuran Products.
;
_journal_issue 13
_journal_name_full 'Organic letters'
_journal_page_first 3508
_journal_page_last 3511
_journal_paper_doi 10.1021/acs.orglett.7b01479
_journal_volume 19
_journal_year 2017
_chemical_formula_moiety 'C10 H9 F3 O3'
_chemical_formula_sum 'C10 H9 F3 O3'
_chemical_formula_weight 234.18
_space_group_crystal_system orthorhombic
_space_group_IT_number 19
_space_group_name_Hall 'P 2ac 2ab'
_space_group_name_H-M_alt 'P 21 21 21'
_symmetry_Int_Tables_number 19
_symmetry_space_group_name_Hall 'P 2ac 2ab'
_symmetry_space_group_name_H-M 'P 21 21 21'
_audit_creation_date 2017-05-11
_audit_creation_method
;
Olex2 1.2
(compiled 2015.09.30 svn.r3233 for OlexSys, GUI svn.r5103)
;
_cell_angle_alpha 90
_cell_angle_beta 90
_cell_angle_gamma 90
_cell_formula_units_Z 4
_cell_length_a 7.6310(4)
_cell_length_b 8.0161(4)
_cell_length_c 16.2346(9)
_cell_measurement_reflns_used 5799
_cell_measurement_temperature 100
_cell_measurement_theta_max 26.30
_cell_measurement_theta_min 2.51
_cell_volume 993.08(9)
_computing_cell_refinement 'SAINT v8.34A (Bruker, 2013)'
_computing_data_reduction 'SAINT v8.34A (Bruker, 2013)'
_computing_molecular_graphics 'Olex2 (Dolomanov et al., 2009)'
_computing_publication_material 'Olex2 (Dolomanov et al., 2009)'
_computing_structure_refinement 'olex2.refine (Bourhis et al., 2015)'
_computing_structure_solution 'ShelXS (Sheldrick, 2008)'
_diffrn_ambient_temperature 100
_diffrn_detector_area_resol_mean 8
_diffrn_measured_fraction_theta_full 0.9985
_diffrn_measured_fraction_theta_max 0.9985
_diffrn_measurement_device_type 'Bruker SMART APEX CCD area detector'
_diffrn_measurement_method '\w and \f scans'
_diffrn_radiation_monochromator graphite
_diffrn_radiation_type 'Mo K\a'
_diffrn_radiation_wavelength 0.71073
_diffrn_reflns_av_R_equivalents 0.0233
_diffrn_reflns_av_unetI/netI 0.0164
_diffrn_reflns_limit_h_max 9
_diffrn_reflns_limit_h_min -9
_diffrn_reflns_limit_k_max 8
_diffrn_reflns_limit_k_min -10
_diffrn_reflns_limit_l_max 20
_diffrn_reflns_limit_l_min -20
_diffrn_reflns_number 10142
_diffrn_reflns_theta_full 26.3683
_diffrn_reflns_theta_max 26.37
_diffrn_reflns_theta_min 2.51
_diffrn_source 'sealed tube'
_diffrn_standards_number 0
_exptl_absorpt_coefficient_mu 0.150
_exptl_absorpt_correction_T_max 0.7454
_exptl_absorpt_correction_T_min 0.6610
_exptl_absorpt_correction_type multi-scan
_exptl_absorpt_process_details
'SADABS-2012/1 (Bruker,2012) was used for absorption correction. wR2(int) was 0.0559 before and 0.0406 after correction. The Ratio of minimum to maximum transmission is 0.8868. The \l/2 correction factor is 0.0015.'
_exptl_crystal_colour 'clear colourless'
_exptl_crystal_colour_lustre clear
_exptl_crystal_colour_primary colourless
_exptl_crystal_density_diffrn 1.5661
_exptl_crystal_description block
_exptl_crystal_F_000 480.4437
_exptl_crystal_size_max 0.402
_exptl_crystal_size_mid 0.397
_exptl_crystal_size_min 0.207
_refine_diff_density_max 0.1824
_refine_diff_density_min -0.2180
_refine_diff_density_rms 0.0396
_refine_ls_abs_structure_details 'Flack, H. D. (1983). Acta Cryst. A39, 876-881.'
_refine_ls_abs_structure_Flack 0.2(8)
_refine_ls_d_res_high 0.8001
_refine_ls_d_res_low 8.1173
_refine_ls_goodness_of_fit_ref 1.1017
_refine_ls_hydrogen_treatment constr
_refine_ls_matrix_type full
_refine_ls_number_constraints 15
_refine_ls_number_parameters 146
_refine_ls_number_reflns 2033
_refine_ls_number_restraints 0
_refine_ls_restrained_S_all 1.1017
_refine_ls_R_factor_all 0.0292
_refine_ls_R_factor_gt 0.0284
_refine_ls_shift/su_max 0.0004
_refine_ls_shift/su_mean 0.0000
_refine_ls_structure_factor_coef Fsqd
_refine_ls_weighting_details 'w=1/[\s^2^(Fo^2^)+(0.0351P)^2^+0.2862P] where P=(Fo^2^+2Fc^2^)/3'
_refine_ls_weighting_scheme calc
_refine_ls_wR_factor_gt 0.0724
_refine_ls_wR_factor_ref 0.0744
_reflns_Friedel_coverage 0.998
_reflns_limit_h_max 9
_reflns_limit_h_min -9
_reflns_limit_k_max 10
_reflns_limit_k_min -9
_reflns_limit_l_max 20
_reflns_limit_l_min -20
_reflns_number_gt 1979
_reflns_number_total 2033
_reflns_threshold_expression I>=2u(I)
_cod_data_source_file ol7b01479_si_001.cif
_cod_data_source_block mo_dts_193_chiral_1_0m
_cod_depositor_comments 'Adding full bibliography for 1546607--1546608.cif.'
_cod_original_sg_symbol_Hall ' P 2ac 2ab'
_cod_database_code 1546607
_olex2_refinement_description
;
1. Fixed Uiso
 At 1.2 times of:
  All C(H) groups, All C(H,H) groups
 At 1.5 times of:
  All C(H,H,H) groups, All O(H) groups
2.a Secondary CH2 refined with riding coordinates:
 C2(H2a,H2b)
2.b Aromatic/amide H refined with riding coordinates:
 C3(H3), C6(H6), C5(H5)
2.c Idealised Me refined as rotating group:
 C10(H10a,H10b,H10c)
2.d Idealised tetrahedral OH refined as rotating group:
 O2(H2)
;
_olex2_submission_special_instructions 'No special instructions were received'

loop_
_space_group_symop_id
_space_group_symop_operation_xyz
1 x,y,z
2 x+1/2,-y+1/2,-z
3 -x,y+1/2,-z+1/2
4 -x+1/2,-y,z+1/2

loop_
_atom_site_label
_atom_site_type_symbol
_atom_site_fract_x
_atom_site_fract_y
_atom_site_fract_z
_atom_site_U_iso_or_equiv
_atom_site_adp_type
_atom_site_occupancy
_atom_site_refinement_flags_posn
O2 O 0.06173(14) 0.48378(14) 0.34145(7) 0.0248(2) Uani 1.000000 .
H2 H 0.0802(7) 0.4047(15) 0.3743(10) 0.0371(4) Uiso 1.000000 GR
O3 O 0.11174(15) 1.25252(14) 0.46759(6) 0.0253(2) Uani 1.000000 .
F2 F 0.27640(16) 0.44643(14) 0.20270(6) 0.0411(3) Uani 1.000000 .
F3 F 0.36859(14) 0.32011(13) 0.31124(6) 0.0357(3) Uani 1.000000 .
O1 O 0.30094(15) 0.60127(13) 0.40741(7) 0.0257(2) Uani 1.000000 .
F1 F 0.49772(15) 0.54339(15) 0.26993(8) 0.0469(3) Uani 1.000000 .
C3 C 0.1357(2) 1.01855(19) 0.38140(9) 0.0226(3) Uani 1.000000 .
H3 H 0.0845(2) 1.08255(19) 0.33844(9) 0.0271(4) Uiso 1.000000 R
C4 C 0.1635(2) 1.0884(2) 0.45952(9) 0.0220(3) Uani 1.000000 .
C6 C 0.2864(2) 0.8286(2) 0.50885(9) 0.0260(3) Uani 1.000000 .
H6 H 0.3372(2) 0.7635(2) 0.55149(9) 0.0312(4) Uiso 1.000000 R
C5 C 0.2369(2) 0.9938(2) 0.52252(9) 0.0242(3) Uani 1.000000 .
H5 H 0.2536(2) 1.0422(2) 0.57536(9) 0.0291(4) Uiso 1.000000 R
C7 C 0.2591(2) 0.76301(19) 0.43141(9) 0.0221(3) Uani 1.000000 .
C8 C 0.1842(2) 0.85548(19) 0.36828(9) 0.0224(3) Uani 1.000000 .
C10 C 0.1479(2) 1.3352(2) 0.54408(9) 0.0275(3) Uani 1.000000 .
H10a H 0.1056(15) 1.4505(5) 0.5414(3) 0.0412(5) Uiso 1.000000 GR
H10b H 0.0883(13) 1.2765(9) 0.58901(14) 0.0412(5) Uiso 1.000000 GR
H10c H 0.2745(3) 1.3350(14) 0.5541(4) 0.0412(5) Uiso 1.000000 GR
C2 C 0.1733(2) 0.7454(2) 0.29313(9) 0.0258(3) Uani 1.000000 .
H2a H 0.0548(2) 0.7478(2) 0.26839(9) 0.0310(4) Uiso 1.000000 R
H2b H 0.2608(2) 0.7779(2) 0.25106(9) 0.0310(4) Uiso 1.000000 R
C9 C 0.3419(2) 0.4704(2) 0.27841(10) 0.0302(4) Uani 1.000000 .
C1 C 0.2152(2) 0.57377(19) 0.33033(9) 0.0234(3) Uani 1.000000 .

loop_
_atom_site_aniso_label
_atom_site_aniso_U_11
_atom_site_aniso_U_22
_atom_site_aniso_U_33
_atom_site_aniso_U_12
_atom_site_aniso_U_13
_atom_site_aniso_U_23
O2 0.0271(5) 0.0257(6) 0.0215(5) -0.0014(5) -0.0020(4) 0.0016(4)
O3 0.0337(6) 0.0215(5) 0.0206(5) 0.0009(5) -0.0036(5) -0.0025(4)
F2 0.0597(7) 0.0402(6) 0.0235(5) 0.0112(6) 0.0074(5) -0.0008(4)
F3 0.0431(6) 0.0276(5) 0.0365(6) 0.0102(5) 0.0078(5) 0.0060(4)
O1 0.0308(6) 0.0213(5) 0.0250(5) -0.0002(5) -0.0073(5) 0.0039(4)
F1 0.0348(6) 0.0440(7) 0.0619(8) 0.0013(5) 0.0194(5) 0.0114(6)
C3 0.0274(7) 0.0219(7) 0.0185(7) -0.0021(6) -0.0033(6) 0.0046(6)
C4 0.0224(7) 0.0225(7) 0.0211(7) -0.0044(6) 0.0003(5) 0.0022(6)
C6 0.0275(8) 0.0280(8) 0.0224(7) -0.0062(7) -0.0084(6) 0.0075(6)
C5 0.0270(7) 0.0269(8) 0.0188(7) -0.0067(6) -0.0042(6) 0.0016(6)
C7 0.0240(7) 0.0187(7) 0.0235(8) -0.0039(6) -0.0027(6) 0.0063(6)
C8 0.0245(7) 0.0246(8) 0.0180(7) -0.0027(6) -0.0019(6) 0.0040(6)
C10 0.0328(8) 0.0294(8) 0.0203(7) -0.0013(7) -0.0009(6) -0.0050(6)
C2 0.0363(9) 0.0213(7) 0.0199(7) 0.0014(7) -0.0027(6) 0.0016(6)
C9 0.0361(9) 0.0247(8) 0.0299(8) 0.0047(7) 0.0058(7) 0.0062(7)
C1 0.0269(8) 0.0239(8) 0.0193(7) 0.0005(6) -0.0011(6) 0.0007(6)

loop_
_atom_type_symbol
_atom_type_scat_dispersion_real
_atom_type_scat_dispersion_imag
_atom_type_scat_Cromer_Mann_a1
_atom_type_scat_Cromer_Mann_a2
_atom_type_scat_Cromer_Mann_a3
_atom_type_scat_Cromer_Mann_a4
_atom_type_scat_Cromer_Mann_b1
_atom_type_scat_Cromer_Mann_b2
_atom_type_scat_Cromer_Mann_b3
_atom_type_scat_Cromer_Mann_b4
_atom_type_scat_Cromer_Mann_c
_atom_type_scat_source
_atom_type_scat_dispersion_source
H 0.00000 0.00000 0.49300 0.32291 0.14019 0.04081 10.51090 26.12570 3.14236 57.79970 0.0030380000826 'International Tables Volume C Table 6.1.1.4 (pp. 500-502)' 'Henke, Gullikson and Davis, At. Data and Nucl. Data Tables, 1993, 54, 2'
C 0.00347 0.00161 2.31000 1.02000 1.58860 0.86500 20.84390 10.20750 0.56870 51.65120 0.215599998832 'International Tables Volume C Table 6.1.1.4 (pp. 500-502)' 'Henke, Gullikson and Davis, At. Data and Nucl. Data Tables, 1993, 54, 2'
O 0.01158 0.00611 3.04850 2.28680 1.54630 0.86700 13.27710 5.70110 0.32390 32.90890 0.250800013542 'International Tables Volume C Table 6.1.1.4 (pp. 500-502)' 'Henke, Gullikson and Davis, At. Data and Nucl. Data Tables, 1993, 54, 2'
F 0.01794 0.01033 3.53920 2.64120 1.51700 1.02430 10.28250 4.29440 0.26150 26.14760 0.277599990368 'International Tables Volume C Table 6.1.1.4 (pp. 500-502)' 'Henke, Gullikson and Davis, At. Data and Nucl. Data Tables, 1993, 54, 2'

loop_
_geom_angle_atom_site_label_1
_geom_angle_atom_site_label_2
_geom_angle_atom_site_label_3
_geom_angle
C10 O3 C4 117.88(12)
C1 O1 C7 106.49(11)
C8 C3 C4 118.64(14)
C3 C4 O3 115.06(13)
C5 C4 O3 124.43(13)
C5 C4 C3 120.51(14)
C7 C6 C5 117.82(14)
C6 C5 C4 120.64(14)
C6 C7 O1 125.20(13)
C8 C7 O1 112.68(13)
C8 C7 C6 122.12(14)
C7 C8 C3 120.26(14)
C2 C8 C3 131.82(14)
C2 C8 C7 107.91(13)
C1 C2 C8 101.22(12)
F3 C9 F2 107.08(14)
F1 C9 F2 107.52(13)
F1 C9 F3 107.58(14)
C1 C9 F2 110.34(14)
C1 C9 F3 111.49(13)
C1 C9 F1 112.59(14)
O1 C1 O2 110.66(12)
C2 C1 O2 109.96(12)
C2 C1 O1 107.53(12)
C9 C1 O2 108.93(13)
C9 C1 O1 106.08(12)
C9 C1 C2 113.61(12)

loop_
_geom_bond_atom_site_label_1
_geom_bond_atom_site_label_2
_geom_bond_distance
O2 C1 1.3872(19)
O3 C4 1.3795(19)
O3 C10 1.4343(18)
F2 C9 1.341(2)
F3 C9 1.3332(19)
O1 C7 1.3910(19)
O1 C1 1.4293(18)
F1 C9 1.332(2)
C3 C4 1.403(2)
C3 C8 1.375(2)
C4 C5 1.391(2)
C6 C5 1.395(2)
C6 C7 1.379(2)
C7 C8 1.388(2)
C8 C2 1.508(2)
C2 C1 1.536(2)
C9 C1 1.527(2)
